data_4130303
loop_
_publ_author_name
'Luo, Feng'
'Yan, Changsheng'
'Dang, Lilong'
'Krishna, Rajamani'
'Zhou, Wei'
'Wu, Hui'
'Dong, Xinglong'
'Han, Yu'
'Hu, Tong-Liang'
'O'Keeffe, Michael'
'Wang, Lingling'
'Luo, Mingbiao'
'Lin, Rui-Biao'
'Chen, Banglin'

_publ_section_title
;
 UTSA-74: A MOF-74 Isomer with Two Accessible Binding Sites per Metal
 Center for Highly Selective Gas Separation.
;
_journal_issue 17
_journal_name_full 'Journal of the American Chemical Society'
_journal_page_first 5678
_journal_page_last 5684
_journal_paper_doi 10.1021/jacs.6b02030
_journal_volume 138
_journal_year 2016
_chemical_formula_sum 'C12 H3 O10.5 Zn3'
_chemical_formula_weight 511.25
_space_group_IT_number 167
_space_group_name_Hall '-R 3 2"c'
_space_group_name_H-M_alt 'R -3 c :H'
_symmetry_cell_setting rhombohedral
_symmetry_space_group_name_H-M 'R -3 c :H'
_atom_sites_solution_hydrogens geom
_atom_sites_solution_primary direct
_atom_sites_solution_secondary difmap
_audit_creation_method SHELXL-97
_cell_angle_alpha 90.00
_cell_angle_beta 90.00
_cell_angle_gamma 120.00
_cell_formula_units_Z 12
_cell_length_a 22.9170(4)
_cell_length_b 22.9170(4)
_cell_length_c 15.9024(5)
_cell_measurement_reflns_used 8355
_cell_measurement_temperature 296(2)
_cell_measurement_theta_max 27.51
_cell_measurement_theta_min 2.76
_cell_volume 7232.8(3)
_computing_cell_refinement 'Bruker SMART'
_computing_data_collection 'Bruker SMART'
_computing_data_reduction 'Bruker SAINT'
_computing_molecular_graphics 'Bruker SHELXTL'
_computing_publication_material 'Bruker SHELXTL'
_computing_structure_refinement 'SHELXL-97 (Sheldrick, 1997)'
_computing_structure_solution 'SHELXS-97 (Sheldrick, 1990)'
_diffrn_ambient_temperature 296(2)
_diffrn_measured_fraction_theta_full 0.996
_diffrn_measured_fraction_theta_max 0.996
_diffrn_measurement_device_type 'CCD area detector'
_diffrn_measurement_method 'phi and omega scans'
_diffrn_radiation_monochromator graphite
_diffrn_radiation_source 'fine-focus sealed tube'
_diffrn_radiation_type MoK\a
_diffrn_radiation_wavelength 0.71073
_diffrn_reflns_av_R_equivalents 0.0483
_diffrn_reflns_av_sigmaI/netI 0.0293
_diffrn_reflns_limit_h_max 26
_diffrn_reflns_limit_h_min -27
_diffrn_reflns_limit_k_max 26
_diffrn_reflns_limit_k_min -22
_diffrn_reflns_limit_l_max 18
_diffrn_reflns_limit_l_min -18
_diffrn_reflns_number 8690
_diffrn_reflns_theta_full 25.00
_diffrn_reflns_theta_max 25.00
_diffrn_reflns_theta_min 2.76
_exptl_absorpt_coefficient_mu 2.997
_exptl_absorpt_correction_T_max 0.7955
_exptl_absorpt_correction_T_min 0.6146
_exptl_absorpt_correction_type multi-scan
_exptl_crystal_colour Colorless
_exptl_crystal_density_diffrn 1.409
_exptl_crystal_density_method 'not measured'
_exptl_crystal_description Block
_exptl_crystal_F_000 2988
_exptl_crystal_size_max 0.18
_exptl_crystal_size_mid 0.08
_exptl_crystal_size_min 0.08
_platon_squeeze_details
;
;
_refine_diff_density_max 0.836
_refine_diff_density_min -0.760
_refine_diff_density_rms 0.154
_refine_ls_extinction_method none
_refine_ls_goodness_of_fit_ref 1.215
_refine_ls_hydrogen_treatment mixed
_refine_ls_matrix_type full
_refine_ls_number_parameters 91
_refine_ls_number_reflns 1416
_refine_ls_number_restraints 0
_refine_ls_restrained_S_all 1.215
_refine_ls_R_factor_all 0.0795
_refine_ls_R_factor_gt 0.0772
_refine_ls_shift/su_max 0.000
_refine_ls_shift/su_mean 0.000
_refine_ls_structure_factor_coef Fsqd
_refine_ls_weighting_details 'calc w=1/[\s^2^(Fo^2^)+(0.0315P)^2^+200.9689P] where P=(Fo^2^+2Fc^2^)/3'
_refine_ls_weighting_scheme calc
_refine_ls_wR_factor_gt 0.1717
_refine_ls_wR_factor_ref 0.1727
_reflns_number_gt 1321
_reflns_number_total 1416
_reflns_threshold_expression >2sigma(I)
_cod_data_source_file ja6b02030_si_002.cif
_cod_data_source_block UTSA74
_cod_depositor_comments
;
The following automatic conversions were performed:

data item '_exptl_absorpt_correction_type' value 'Multi-scan' was
changed to 'multi-scan' in accordance with the
/home/saulius/struct/COD-crude-data/automatic-downloads/DataCite-retrospective/ACS/depositions/lib/dictionaries/cif_core.dic
dictionary named 'cif_core.dic' version 2.4.2 last updated on
2011-04-26.

data item '_symmetry_cell_setting' value 'Rhombohedral' was changed
to 'rhombohedral' in accordance with the
/home/saulius/struct/COD-crude-data/automatic-downloads/DataCite-retrospective/ACS/depositions/lib/dictionaries/cif_core.dic
dictionary named 'cif_core.dic' version 2.4.2 last updated on
2011-04-26.

Automatic conversion script
Id: cif_fix_values 6909 2019-04-08 15:41:33Z antanas 
;
_cod_original_sg_symbol_H-M R-3c
_cod_original_formula_sum 'C12 H3 O10.50 Zn3'
_cod_database_code 4130303

loop_
_symmetry_equiv_pos_as_xyz
'x, y, z'
'-y, x-y, z'
'-x+y, -x, z'
'y, x, -z+1/2'
'x-y, -y, -z+1/2'
'-x, -x+y, -z+1/2'
'x+2/3, y+1/3, z+1/3'
'-y+2/3, x-y+1/3, z+1/3'
'-x+y+2/3, -x+1/3, z+1/3'
'y+2/3, x+1/3, -z+5/6'
'x-y+2/3, -y+1/3, -z+5/6'
'-x+2/3, -x+y+1/3, -z+5/6'
'x+1/3, y+2/3, z+2/3'
'-y+1/3, x-y+2/3, z+2/3'
'-x+y+1/3, -x+2/3, z+2/3'
'y+1/3, x+2/3, -z+7/6'
'x-y+1/3, -y+2/3, -z+7/6'
'-x+1/3, -x+y+2/3, -z+7/6'
'-x, -y, -z'
'y, -x+y, -z'
'x-y, x, -z'
'-y, -x, z-1/2'
'-x+y, y, z-1/2'
'x, x-y, z-1/2'
'-x+2/3, -y+1/3, -z+1/3'
'y+2/3, -x+y+1/3, -z+1/3'
'x-y+2/3, x+1/3, -z+1/3'
'-y+2/3, -x+1/3, z-1/6'
'-x+y+2/3, y+1/3, z-1/6'
'x+2/3, x-y+1/3, z-1/6'
'-x+1/3, -y+2/3, -z+2/3'
'y+1/3, -x+y+2/3, -z+2/3'
'x-y+1/3, x+2/3, -z+2/3'
'-y+1/3, -x+2/3, z+1/6'
'-x+y+1/3, y+2/3, z+1/6'
'x+1/3, x-y+2/3, z+1/6'

loop_
_atom_site_label
_atom_site_type_symbol
_atom_site_fract_x
_atom_site_fract_y
_atom_site_fract_z
_atom_site_U_iso_or_equiv
_atom_site_adp_type
_atom_site_occupancy
_atom_site_symmetry_multiplicity
_atom_site_calc_flag
_atom_site_refinement_flags
C1 C 0.4395(4) 0.4635(4) 0.0454(4) 0.0446(19) Uani 1 1 d .
C2 C 0.3747(5) 0.4231(4) 0.0885(4) 0.048(2) Uani 1 1 d .
C3 C 0.1663(5) 0.3255(5) -0.0796(4) 0.053(2) Uani 1 1 d .
C4 C 0.2248(4) 0.3485(5) -0.1251(4) 0.046(2) Uani 1 1 d .
H1M H 0.263(3) 0.360(3) -0.100(4) 0.018(16) Uiso 1 1 d .
O1 O 0.1658(3) 0.3171(4) 0.0055(3) 0.0624(19) Uani 1 1 d .
O2 O 0.3228(3) 0.4086(3) 0.0462(3) 0.0432(13) Uani 1 1 d .
O3 O 0.0693(3) 0.3654(4) 0.1697(3) 0.0631(19) Uani 1 1 d .
O4 O 0.1743(8) 0.4660(9) 0.0343(8) 0.088(5) Uani 0.50 1 d P
Zn1 Zn 0.23818(5) 0.3333 0.0833 0.0376(4) Uani 1 2 d S
Zn2 Zn 0.12318(9) 0.36583(11) 0.07464(10) 0.0474(6) Uani 0.50 1 d P

loop_
_atom_site_aniso_label
_atom_site_aniso_U_11
_atom_site_aniso_U_22
_atom_site_aniso_U_33
_atom_site_aniso_U_23
_atom_site_aniso_U_13
_atom_site_aniso_U_12
C1 0.055(5) 0.043(4) 0.017(3) 0.004(3) 0.001(3) 0.010(4)
C2 0.067(6) 0.041(4) 0.020(3) -0.005(3) -0.003(3) 0.014(4)
C3 0.066(5) 0.103(7) 0.011(3) -0.006(4) -0.003(3) 0.059(6)
C4 0.054(5) 0.090(6) 0.012(3) -0.007(3) -0.005(3) 0.048(5)
O1 0.061(4) 0.139(6) 0.009(2) -0.002(3) 0.000(2) 0.067(4)
O2 0.059(3) 0.047(3) 0.024(2) 0.003(2) 0.005(2) 0.027(3)
O3 0.056(4) 0.134(6) 0.016(2) -0.005(3) -0.005(2) 0.060(4)
O4 0.108(12) 0.128(14) 0.051(8) 0.040(8) 0.024(8) 0.076(11)
Zn1 0.0419(5) 0.0616(9) 0.0158(5) 0.0052(5) 0.0026(2) 0.0308(4)
Zn2 0.0526(11) 0.0874(14) 0.0166(8) -0.0113(9) -0.0063(7) 0.0458(10)

loop_
_atom_type_symbol
_atom_type_description
_atom_type_scat_dispersion_real
_atom_type_scat_dispersion_imag
_atom_type_scat_source
C C 0.0033 0.0016 'International Tables Vol C Tables 4.2.6.8 and 6.1.1.4'
H H 0.0000 0.0000 'International Tables Vol C Tables 4.2.6.8 and 6.1.1.4'
O O 0.0106 0.0060 'International Tables Vol C Tables 4.2.6.8 and 6.1.1.4'
Zn Zn 0.2839 1.4301 'International Tables Vol C Tables 4.2.6.8 and 6.1.1.4'

loop_
_geom_angle_atom_site_label_1
_geom_angle_atom_site_label_2
_geom_angle_atom_site_label_3
_geom_angle
_geom_angle_site_symmetry_1
_geom_angle_site_symmetry_3
C3 C1 C4 117.9(7) 36 12_554
C3 C1 C2 123.6(6) 36 .
C4 C1 C2 118.5(7) 12_554 .
O2 C2 O3 121.4(8) . 27
O2 C2 C1 116.2(6) . .
O3 C2 C1 122.3(8) 27 .
O1 C3 C4 121.0(7) . .
O1 C3 C1 119.5(7) . 30_455
C4 C3 C1 119.5(6) . 30_455
C3 C4 C1 122.5(7) . 12_554
C3 C4 H1M 121(4) . .
C1 C4 H1M 116(4) 12_554 .
C3 O1 Zn1 130.9(5) . .
C3 O1 Zn2 128.8(5) . 17_554
Zn1 O1 Zn2 99.37(19) . 17_554
C3 O1 Zn2 114.4(5) . .
Zn1 O1 Zn2 98.2(2) . .
Zn2 O1 Zn2 36.54(14) 17_554 .
C2 O2 Zn1 117.8(5) . .
C2 O3 Zn2 126.1(5) 26_455 .
C2 O3 Zn2 124.3(6) 26_455 17_554
Zn2 O3 Zn2 36.99(15) . 17_554
O2 Zn1 O2 112.3(3) . 17_554
O2 Zn1 O1 119.1(3) . 17_554
O2 Zn1 O1 110.8(2) 17_554 17_554
O2 Zn1 O1 110.8(2) . .
O2 Zn1 O1 119.1(3) 17_554 .
O1 Zn1 O1 81.9(3) 17_554 .
O2 Zn1 Zn2 136.02(17) . 17_554
O2 Zn1 Zn2 111.63(17) 17_554 17_554
O1 Zn1 Zn2 43.00(17) 17_554 17_554
O1 Zn1 Zn2 41.94(14) . 17_554
O2 Zn1 Zn2 111.63(17) . .
O2 Zn1 Zn2 136.02(17) 17_554 .
O1 Zn1 Zn2 41.95(14) 17_554 .
O1 Zn1 Zn2 43.00(17) . .
Zn2 Zn1 Zn2 24.74(8) 17_554 .
Zn2 Zn2 O3 80.4(3) 17_554 .
Zn2 Zn2 O4 174.2(5) 17_554 .
O3 Zn2 O4 104.5(5) . .
Zn2 Zn2 O1 73.2(2) 17_554 17_554
O3 Zn2 O1 87.2(2) . 17_554
O4 Zn2 O1 109.9(5) . 17_554
Zn2 Zn2 O1 70.3(2) 17_554 .
O3 Zn2 O1 148.9(3) . .
O4 Zn2 O1 105.5(5) . .
O1 Zn2 O1 74.9(3) 17_554 .
Zn2 Zn2 O3 62.6(2) 17_554 17_554
O3 Zn2 O3 94.7(3) . 17_554
O4 Zn2 O3 113.3(5) . 17_554
O1 Zn2 O3 134.7(3) 17_554 17_554
O1 Zn2 O3 81.1(2) . 17_554
Zn2 Zn2 Zn1 77.63(4) 17_554 .
O3 Zn2 Zn1 125.47(17) . .
O4 Zn2 Zn1 101.7(4) . .
O1 Zn2 Zn1 38.68(14) 17_554 .
O1 Zn2 Zn1 38.83(14) . .
O3 Zn2 Zn1 117.17(17) 17_554 .

loop_
_geom_bond_atom_site_label_1
_geom_bond_atom_site_label_2
_geom_bond_distance
_geom_bond_site_symmetry_2
C1 C3 1.402(11) 36
C1 C4 1.396(9) 12_554
C1 C2 1.470(11) .
C2 O2 1.257(10) .
C2 O3 1.270(9) 27
C3 O1 1.366(8) .
C3 C4 1.374(11) .
C3 C1 1.402(11) 30_455
C4 C1 1.396(9) 12_554
C4 H1M 0.87(6) .
O1 Zn1 1.951(5) .
O1 Zn2 2.086(5) 17_554
O1 Zn2 2.122(6) .
O2 Zn1 1.934(5) .
O3 C2 1.270(9) 26_455
O3 Zn2 1.947(5) .
O3 Zn2 2.162(7) 17_554
O4 Zn2 2.090(17) .
Zn1 O2 1.934(5) 17_554
Zn1 O1 1.951(5) 17_554
Zn1 Zn2 3.079(2) 17_554
Zn1 Zn2 3.079(2) .
Zn2 Zn2 1.319(4) 17_554
Zn2 O1 2.086(5) 17_554
Zn2 O3 2.162(7) 17_554

loop_
_geom_torsion_atom_site_label_1
_geom_torsion_atom_site_label_2
_geom_torsion_atom_site_label_3
_geom_torsion_atom_site_label_4
_geom_torsion
_geom_torsion_site_symmetry_1
_geom_torsion_site_symmetry_4
C3 C1 C2 O2 151.7(8) 36 .
C4 C1 C2 O2 -29.2(12) 12_554 .
C3 C1 C2 O3 -29.7(14) 36 27
C4 C1 C2 O3 149.3(9) 12_554 27
O1 C3 C4 C1 179.5(9) . 12_554
C1 C3 C4 C1 0.5(16) 30_455 12_554
C4 C3 O1 Zn1 0.6(14) . .
C1 C3 O1 Zn1 179.6(6) 30_455 .
C4 C3 O1 Zn2 167.3(7) . 17_554
C1 C3 O1 Zn2 -13.7(14) 30_455 17_554
C4 C3 O1 Zn2 127.4(8) . .
C1 C3 O1 Zn2 -53.6(11) 30_455 .
O3 C2 O2 Zn1 -18.7(10) 27 .
C1 C2 O2 Zn1 159.9(6) . .
C2 O2 Zn1 O2 -41.2(5) . 17_554
C2 O2 Zn1 O1 90.7(6) . 17_554
C2 O2 Zn1 O1 -177.1(5) . .
C2 O2 Zn1 Zn2 141.7(5) . 17_554
C2 O2 Zn1 Zn2 136.7(5) . .
C3 O1 Zn1 O2 32.7(9) . .
Zn2 O1 Zn1 O2 -136.8(3) 17_554 .
Zn2 O1 Zn1 O2 -99.8(3) . .
C3 O1 Zn1 O2 -99.8(9) . 17_554
Zn2 O1 Zn1 O2 90.7(3) 17_554 17_554
Zn2 O1 Zn1 O2 127.6(3) . 17_554
C3 O1 Zn1 O1 150.8(10) . 17_554
Zn2 O1 Zn1 O1 -18.67(8) 17_554 17_554
Zn2 O1 Zn1 O1 18.29(8) . 17_554
C3 O1 Zn1 Zn2 169.5(10) . 17_554
Zn2 O1 Zn1 Zn2 36.97(15) . 17_554
C3 O1 Zn1 Zn2 132.5(10) . .
Zn2 O1 Zn1 Zn2 -36.97(15) 17_554 .
C2 O3 Zn2 Zn2 101.1(8) 26_455 17_554
C2 O3 Zn2 O4 -82.2(9) 26_455 .
Zn2 O3 Zn2 O4 176.7(5) 17_554 .
C2 O3 Zn2 O1 27.7(8) 26_455 17_554
Zn2 O3 Zn2 O1 -73.4(2) 17_554 17_554
C2 O3 Zn2 O1 81.8(10) 26_455 .
Zn2 O3 Zn2 O1 -19.3(4) 17_554 .
C2 O3 Zn2 O3 162.3(9) 26_455 17_554
Zn2 O3 Zn2 O3 61.2(2) 17_554 17_554
C2 O3 Zn2 Zn1 33.9(9) 26_455 .
Zn2 O3 Zn2 Zn1 -67.2(2) 17_554 .
C3 O1 Zn2 Zn2 123.0(7) . 17_554
Zn1 O1 Zn2 Zn2 -94.7(3) . 17_554
C3 O1 Zn2 O3 143.2(6) . .
Zn1 O1 Zn2 O3 -74.5(6) . .
Zn2 O1 Zn2 O3 20.2(5) 17_554 .
C3 O1 Zn2 O4 -52.8(8) . .
Zn1 O1 Zn2 O4 89.4(5) . .
Zn2 O1 Zn2 O4 -175.8(5) 17_554 .
C3 O1 Zn2 O1 -159.8(8) . 17_554
Zn1 O1 Zn2 O1 -17.52(10) . 17_554
Zn2 O1 Zn2 O1 77.2(3) 17_554 17_554
C3 O1 Zn2 O3 59.0(7) . 17_554
Zn1 O1 Zn2 O3 -158.8(3) . 17_554
Zn2 O1 Zn2 O3 -64.0(2) 17_554 17_554
C3 O1 Zn2 Zn1 -142.3(8) . .
Zn2 O1 Zn2 Zn1 94.7(3) 17_554 .
O2 Zn1 Zn2 Zn2 171.56(19) . 17_554
O2 Zn1 Zn2 Zn2 -11.3(3) 17_554 17_554
O1 Zn1 Zn2 Zn2 -78.5(4) 17_554 17_554
O1 Zn1 Zn2 Zn2 73.8(3) . 17_554
O2 Zn1 Zn2 O3 -120.0(3) . .
O2 Zn1 Zn2 O3 57.2(4) 17_554 .
O1 Zn1 Zn2 O3 -10.0(4) 17_554 .
O1 Zn1 Zn2 O3 142.3(4) . .
Zn2 Zn1 Zn2 O3 68.5(3) 17_554 .
O2 Zn1 Zn2 O4 -2.5(5) . .
O2 Zn1 Zn2 O4 174.6(5) 17_554 .
O1 Zn1 Zn2 O4 107.4(5) 17_554 .
O1 Zn1 Zn2 O4 -100.3(5) . .
Zn2 Zn1 Zn2 O4 -174.1(5) 17_554 .
O2 Zn1 Zn2 O1 -110.0(4) . 17_554
O2 Zn1 Zn2 O1 67.2(4) 17_554 17_554
O1 Zn1 Zn2 O1 152.30(16) . 17_554
Zn2 Zn1 Zn2 O1 78.5(4) 17_554 17_554
O2 Zn1 Zn2 O1 97.7(3) . .
O2 Zn1 Zn2 O1 -85.1(4) 17_554 .
O1 Zn1 Zn2 O1 -152.30(16) 17_554 .
Zn2 Zn1 Zn2 O1 -73.8(3) 17_554 .
O2 Zn1 Zn2 O3 121.5(2) . 17_554
O2 Zn1 Zn2 O3 -61.4(3) 17_554 17_554
O1 Zn1 Zn2 O3 -128.6(4) 17_554 17_554
O1 Zn1 Zn2 O3 23.7(4) . 17_554
Zn2 Zn1 Zn2 O3 -50.1(2) 17_554 17_554

loop_
_platon_squeeze_void_nr
_platon_squeeze_void_average_x
_platon_squeeze_void_average_y
_platon_squeeze_void_average_z
_platon_squeeze_void_volume
_platon_squeeze_void_count_electrons
_platon_squeeze_void_content
1 0.000 0.000 -0.013 904 103 ' '
2 0.333 0.667 -0.003 898 102 ' '
3 0.667 0.333 -0.017 898 102 ' '
